data_2109079
loop_
_publ_author_name
'Bujak, Maciej'
'Olejniczak, Anna'
'Podsiad\/lo, Marcin'

_publ_section_title
;
 Evolution of intermolecular contacts with temperature and pressure in
 bromoethane and iodoethane -- a comparative study
;
_journal_coeditor_code AW5073
_journal_issue 6
_journal_name_full 'Acta Crystallographica Section B'
_journal_page_first
;
;
_journal_paper_doi 10.1107/S2052520622010149
_journal_volume 78
_journal_year 2022
_chemical_formula_moiety 'C2 H5 Br'
_chemical_formula_sum 'C2 H5 Br'
_chemical_formula_weight 108.96
_chemical_name_systematic bromoethane
_space_group_crystal_system monoclinic
_space_group_IT_number 14
_space_group_name_Hall '-P 2yn'
_space_group_name_H-M_alt 'P 1 21/n 1'
_atom_sites_solution_hydrogens difmap
_atom_sites_solution_primary direct
_atom_sites_solution_secondary difmap
_audit_creation_method SHELXL-2018/3
_cell_angle_alpha 90
_cell_angle_beta 100.379(8)
_cell_angle_gamma 90
_cell_formula_units_Z 4
_cell_length_a 5.5087(4)
_cell_length_b 9.8814(8)
_cell_length_c 6.9315(6)
_cell_measurement_reflns_used 2450
_cell_measurement_temperature 100.0(1)
_cell_measurement_theta_max 30.55
_cell_measurement_theta_min 3.63
_cell_volume 371.13(5)
_computing_cell_refinement 'CrysAlisPro 1.171.40.84a (Rigaku Oxford Diffraction, 2020)'
_computing_data_collection 'CrysAlisPro 1.171.38.46 (Rigaku Oxford Diffraction, 2015)'
_computing_data_reduction 'CrysAlisPro 1.171.40.84a (Rigaku Oxford Diffraction, 2020)'
_computing_molecular_graphics 'Mercury (Macrae at al., 2020)'
_computing_publication_material 'SHELXL-2018/3 (Sheldrick, 2018)'
_computing_structure_refinement 'SHELXL-2018/3 (Sheldrick, 2018)'
_computing_structure_solution 'SHELXS-2013/1 (Sheldrick, 2013)'
_diffrn_ambient_temperature 100.0(1)
_diffrn_measured_fraction_theta_full 0.999
_diffrn_measured_fraction_theta_max 0.999
_diffrn_measurement_device_type 'KUMA KM4-CCD, Eos'
_diffrn_measurement_method '\w scans'
_diffrn_radiation_type MoK\a
_diffrn_radiation_wavelength 0.71073
_diffrn_reflns_av_R_equivalents 0.0485
_diffrn_reflns_av_unetI/netI 0.0277
_diffrn_reflns_Laue_measured_fraction_full 0.999
_diffrn_reflns_Laue_measured_fraction_max 0.999
_diffrn_reflns_limit_h_max 7
_diffrn_reflns_limit_h_min -7
_diffrn_reflns_limit_k_max 12
_diffrn_reflns_limit_k_min -12
_diffrn_reflns_limit_l_max 8
_diffrn_reflns_limit_l_min -8
_diffrn_reflns_number 5716
_diffrn_reflns_point_group_measured_fraction_full 0.999
_diffrn_reflns_point_group_measured_fraction_max 0.999
_diffrn_reflns_theta_full 25.242
_diffrn_reflns_theta_max 27.492
_diffrn_reflns_theta_min 3.631
_exptl_absorpt_coefficient_mu 10.806
_exptl_absorpt_correction_T_max 1.000
_exptl_absorpt_correction_T_min 0.054
_exptl_absorpt_correction_type multi-scan
_exptl_absorpt_process_details
;
CrysAlisPro 1.171.40.84a (Rigaku Oxford Diffraction, 2020)
Empirical absorption correction using spherical harmonics,
implemented in SCALE3 ABSPACK scaling algorithm.
;
_exptl_crystal_colour colourless
_exptl_crystal_density_diffrn 1.950
_exptl_crystal_description irregular
_exptl_crystal_F_000 208
_exptl_crystal_size_max 0.1
_exptl_crystal_size_mid 0.1
_exptl_crystal_size_min 0.1
_refine_diff_density_max 0.703
_refine_diff_density_min -0.544
_refine_diff_density_rms 0.095
_refine_ls_extinction_method none
_refine_ls_goodness_of_fit_ref 1.082
_refine_ls_hydrogen_treatment constr
_refine_ls_matrix_type full
_refine_ls_number_parameters 29
_refine_ls_number_reflns 850
_refine_ls_number_restraints 0
_refine_ls_restrained_S_all 1.082
_refine_ls_R_factor_all 0.0252
_refine_ls_R_factor_gt 0.0211
_refine_ls_shift/su_max 0.001
_refine_ls_shift/su_mean 0.000
_refine_ls_structure_factor_coef Fsqd
_refine_ls_weighting_details 'w=1/[\s^2^(Fo^2^)+(0.0195P)^2^] where P=(Fo^2^+2Fc^2^)/3'
_refine_ls_weighting_scheme calc
_refine_ls_wR_factor_gt 0.0469
_refine_ls_wR_factor_ref 0.0484
_reflns_Friedel_coverage 0.000
_reflns_number_gt 770
_reflns_number_total 850
_reflns_threshold_expression 'I > 2\s(I)'
_cod_data_source_file aw5073sup1.cif
_cod_data_source_block MBE_100K
_cod_original_sg_symbol_H-M 'P 21/n'
_cod_database_code 2109079
_publcif_datablock.id {be0415f6-7ab7-42a7-9df3-75ce0baafac1}

_shelx_shelxl_version_number 2018/3
_shelx_space_group_comment
;
The symmetry employed for this shelxl refinement is uniquely defined
by the following loop, which should always be used as a source of
symmetry information in preference to the above space-group names.
They are only intended as comments.
;
_shelx_estimated_absorpt_t_min 0.411
_shelx_estimated_absorpt_t_max 0.411

loop_
_space_group_symop_operation_xyz
'x, y, z'
'-x+1/2, y+1/2, -z+1/2'
'-x, -y, -z'
'x-1/2, -y-1/2, z-1/2'

loop_
_atom_site_label
_atom_site_type_symbol
_atom_site_fract_x
_atom_site_fract_y
_atom_site_fract_z
_atom_site_U_iso_or_equiv
_atom_site_adp_type
_atom_site_occupancy
_atom_site_site_symmetry_order
_atom_site_calc_flag
_atom_site_refinement_flags_posn
_atom_site_refinement_flags_adp
_atom_site_refinement_flags_occupancy
_atom_site_disorder_assembly
_atom_site_disorder_group
Br1 Br 0.22480(4) 0.94184(2) 0.81028(4) 0.02419(11) Uani 1 1 d . . . . .
C1 C -0.1004(5) 0.8627(3) 0.7094(4) 0.0241(5) Uani 1 1 d . . . . .
H11 H -0.226595 0.931305 0.708255 0.029 Uiso 1 1 calc R U . . .
H12 H -0.105678 0.832564 0.575534 0.029 Uiso 1 1 calc R U . . .
C2 C -0.1534(5) 0.7460(3) 0.8318(4) 0.0246(5) Uani 1 1 d . . . . .
H21 H -0.311771 0.708441 0.777618 0.037 Uiso 1 1 calc R U . . .
H22 H -0.154132 0.776292 0.963312 0.037 Uiso 1 1 calc R U . . .
H23 H -0.028481 0.678048 0.833356 0.037 Uiso 1 1 calc R U . . .

loop_
_atom_site_aniso_label
_atom_site_aniso_U_11
_atom_site_aniso_U_22
_atom_site_aniso_U_33
_atom_site_aniso_U_23
_atom_site_aniso_U_13
_atom_site_aniso_U_12
Br1 0.01560(16) 0.02502(16) 0.03239(16) -0.00231(9) 0.00546(11) -0.00434(10)
C1 0.0142(12) 0.0260(14) 0.0307(13) 0.0023(10) 0.0001(10) -0.0014(11)
C2 0.0189(12) 0.0189(12) 0.0340(13) 0.0003(10) -0.0007(10) -0.0015(11)

loop_
_atom_type_symbol
_atom_type_description
_atom_type_scat_dispersion_real
_atom_type_scat_dispersion_imag
_atom_type_scat_source
C C 0.0033 0.0016 'International Tables Vol C Tables 4.2.6.8 and 6.1.1.4'
H H 0.0000 0.0000 'International Tables Vol C Tables 4.2.6.8 and 6.1.1.4'
Br Br -0.2901 2.4595 'International Tables Vol C Tables 4.2.6.8 and 6.1.1.4'

loop_
_geom_angle_atom_site_label_1
_geom_angle_atom_site_label_2
_geom_angle_atom_site_label_3
_geom_angle
_geom_angle_site_symmetry_1
_geom_angle_site_symmetry_3
_geom_angle_publ_flag
C2 C1 Br1 111.40(17) . . ?
C2 C1 H11 109.3 . . ?
Br1 C1 H11 109.3 . . ?
C2 C1 H12 109.3 . . ?
Br1 C1 H12 109.3 . . ?
H11 C1 H12 108.0 . . ?
C1 C2 H21 109.5 . . ?
C1 C2 H22 109.5 . . ?
H21 C2 H22 109.5 . . ?
C1 C2 H23 109.5 . . ?
H21 C2 H23 109.5 . . ?
H22 C2 H23 109.5 . . ?

loop_
_geom_bond_atom_site_label_1
_geom_bond_atom_site_label_2
_geom_bond_distance
_geom_bond_site_symmetry_2
_geom_bond_publ_flag
Br1 C1 1.964(3) . ?
C1 C2 1.492(3) . ?
C1 H11 0.9700 . ?
C1 H12 0.9700 . ?
C2 H21 0.9600 . ?
C2 H22 0.9600 . ?
C2 H23 0.9600 . ?

_cod_database_fobs_code 2109079
